data_2208098
loop_
_publ_author_name
'Fa-Qin Jiang'
'Yong-Zhou Hu'

_publ_section_title
;
 3-Ethylsulfonyl-2-phenylquinoxaline 1,4-dioxide
;
_journal_coeditor_code IS6179
_journal_issue 2
_journal_name_full 'Acta Crystallographica Section E'
_journal_page_first o649
_journal_page_last o650
_journal_paper_doi 10.1107/S1600536806001498
_journal_volume 62
_journal_year 2006
_chemical_formula_iupac 'C16 H14 N2 O4 S'
_chemical_formula_moiety 'C16 H14 N2 O4 S'
_chemical_formula_sum 'C16 H14 N2 O4 S'
_chemical_formula_weight 330.36
_chemical_name_systematic
;
3-Ethylsulfonyl-2-phenylquinoxaline 1,4-dioxide
;
_space_group_IT_number 14
_symmetry_cell_setting monoclinic
_symmetry_space_group_name_Hall '-P 2yn'
_symmetry_space_group_name_H-M 'P 1 21/n 1'
_cell_angle_alpha 90.0000
_cell_angle_beta 104.415(16)
_cell_angle_gamma 90.0000
_cell_formula_units_Z 4
_cell_length_a 10.261(5)
_cell_length_b 8.573(4)
_cell_length_c 17.898(7)
_cell_measurement_reflns_used 11903
_cell_measurement_temperature 298.0(10)
_cell_measurement_theta_max 27.5
_cell_measurement_theta_min 3.1
_cell_volume 1524.9(12)
_computing_cell_refinement PROCESS-AUTO
_computing_data_collection 'PROCESS-AUTO (Rigaku, 1998)'
_computing_data_reduction 'CrystalStructure (Rigaku/MSC, 2004)'
_computing_molecular_graphics 'ORTEP-3 for Windows (Farrugia, 1997)'
_computing_publication_material CrystalStructure
_computing_structure_refinement 'CRYSTALS (Watkin <i>et al.</i>,  1996)'
_computing_structure_solution 'SIR97 (Altomare <i>et al.</i>,  1999)'
_diffrn_detector_area_resol_mean 10.00
_diffrn_measured_fraction_theta_full 0.997
_diffrn_measured_fraction_theta_max 0.997
_diffrn_measurement_device_type 'Rigaku R-AXIS RAPID'
_diffrn_measurement_method \w
_diffrn_radiation_type 'Mo K\a'
_diffrn_radiation_wavelength 0.71075
_diffrn_reflns_av_R_equivalents 0.026
_diffrn_reflns_limit_h_max 13
_diffrn_reflns_limit_h_min -13
_diffrn_reflns_limit_k_max 8
_diffrn_reflns_limit_k_min -11
_diffrn_reflns_limit_l_max 23
_diffrn_reflns_limit_l_min -23
_diffrn_reflns_number 14375
_diffrn_reflns_theta_full 27.48
_diffrn_reflns_theta_max 27.48
_diffrn_standards_decay_% 0
_diffrn_standards_number 0
_exptl_absorpt_coefficient_mu 0.234
_exptl_absorpt_correction_T_max 0.928
_exptl_absorpt_correction_T_min 0.859
_exptl_absorpt_correction_type multi-scan
_exptl_absorpt_process_details '(ABSCOR; Higashi, 1995)'
_exptl_crystal_colour brown
_exptl_crystal_density_diffrn 1.439
_exptl_crystal_density_method 'not measured'
_exptl_crystal_description prism
_exptl_crystal_F_000 688.00
_exptl_crystal_size_max 0.55
_exptl_crystal_size_mid 0.45
_exptl_crystal_size_min 0.32
_refine_diff_density_max 0.29
_refine_diff_density_min -0.29
_refine_ls_extinction_method none
_refine_ls_goodness_of_fit_ref 1.007
_refine_ls_hydrogen_treatment constr
_refine_ls_number_parameters 208
_refine_ls_number_reflns 3489
_refine_ls_R_factor_gt 0.0410
_refine_ls_shift/su_max 0.0000
_refine_ls_structure_factor_coef Fsqd
_refine_ls_weighting_details 'w = 1/[0.0009Fo^2^ + \s(Fo^2^)]/(4Fo^2^)'
_refine_ls_weighting_scheme calc
_refine_ls_wR_factor_ref 0.1099
_reflns_number_gt 2423
_reflns_number_total 3489
_reflns_threshold_expression F^2^>2\s(F^2^)
_cod_data_source_file is6179.cif
_cod_data_source_block I
_cod_original_cell_volume 1524.9(11)
_cod_original_sg_symbol_H-M 'P 21/n'
_cod_database_code 2208098
_cod_database_fobs_code 2208098

loop_
_symmetry_equiv_pos_site_id
_symmetry_equiv_pos_as_xyz
1 +X,+Y,+Z
2 1/2-X,1/2+Y,1/2-Z
3 -X,-Y,-Z
4 1/2+X,1/2-Y,1/2+Z

loop_
_atom_site_label
_atom_site_fract_x
_atom_site_fract_y
_atom_site_fract_z
_atom_site_U_iso_or_equiv
_atom_site_adp_type
_atom_site_calc_flag
_atom_site_refinement_flags
_atom_site_occupancy
_atom_site_type_symbol
S1 0.08023(4) 0.19162(6) 0.42985(3) 0.04754(13) Uani d . 1.00 S
O1 0.35568(12) 0.11824(18) 0.48645(8) 0.0703(4) Uani d . 1.00 O
O2 0.30342(12) 0.64992(17) 0.32673(8) 0.0627(4) Uani d . 1.00 O
O3 0.09843(18) 0.1957(2) 0.51137(8) 0.0879(5) Uani d . 1.00 O
O4 -0.03938(12) 0.25699(18) 0.38319(10) 0.0757(4) Uani d . 1.00 O
N1 0.34184(12) 0.24132(17) 0.44507(8) 0.0416(3) Uani d . 1.00 N
N2 0.31393(12) 0.51750(16) 0.36088(6) 0.0400(3) Uani d . 1.00 N
C1 0.21908(14) 0.29783(19) 0.40913(9) 0.0371(4) Uani d . 1.00 C
C2 0.45582(14) 0.31950(19) 0.43611(9) 0.0385(4) Uani d . 1.00 C
C3 0.58354(16) 0.2576(2) 0.46994(10) 0.0501(5) Uani d . 1.00 C
C4 0.69373(17) 0.3366(2) 0.46096(11) 0.0558(5) Uani d . 1.00 C
C5 0.68065(17) 0.4767(2) 0.42123(11) 0.0590(5) Uani d . 1.00 C
C6 0.55744(17) 0.5396(2) 0.38884(10) 0.0522(5) Uani d . 1.00 C
C7 0.44206(14) 0.4588(2) 0.39541(9) 0.0387(4) Uani d . 1.00 C
C8 0.20351(13) 0.43429(19) 0.36421(9) 0.0353(3) Uani d . 1.00 C
C9 0.07384(14) 0.4953(2) 0.31598(9) 0.0388(4) Uani d . 1.00 C
C10 -0.00435(17) 0.5978(2) 0.34510(11) 0.0490(5) Uani d . 1.00 C
C11 -0.12180(19) 0.6559(2) 0.29735(13) 0.0658(6) Uani d . 1.00 C
C12 -0.1596(2) 0.6093(3) 0.22128(14) 0.0768(7) Uani d . 1.00 C
C13 -0.0827(2) 0.5067(3) 0.19256(12) 0.0759(7) Uani d . 1.00 C
C14 0.0355(2) 0.4495(2) 0.23933(10) 0.0574(5) Uani d . 1.00 C
C15 0.0957(2) -0.0008(2) 0.39816(11) 0.0547(5) Uani d . 1.00 C
C16 0.0978(3) -0.0065(3) 0.31464(14) 0.1039(10) Uani d . 1.00 C
H3 0.5927 0.1648 0.4977 0.059 Uiso c R 1.00 H
H4 0.7790 0.2959 0.4819 0.066 Uiso c R 1.00 H
H5 0.7575 0.5290 0.4163 0.072 Uiso c R 1.00 H
H6 0.5499 0.6346 0.3631 0.063 Uiso c R 1.00 H
H10 0.0215 0.6278 0.3966 0.059 Uiso c R 1.00 H
H11 -0.1746 0.7261 0.3164 0.080 Uiso c R 1.00 H
H12 -0.2383 0.6484 0.1892 0.088 Uiso c R 1.00 H
H13 -0.1104 0.4746 0.1414 0.086 Uiso c R 1.00 H
H14 0.0889 0.3811 0.2197 0.067 Uiso c R 1.00 H
H152 0.1780 -0.0466 0.4291 0.067 Uiso c R 1.00 H
H151 0.0207 -0.0627 0.4056 0.066 Uiso c R 1.00 H
H161 0.1694 0.0584 0.3067 0.134 Uiso c R 1.00 H
H162 0.0135 0.0309 0.2836 0.135 Uiso c R 1.00 H
H163 0.1119 -0.1119 0.3003 0.134 Uiso c R 1.00 H

loop_
_atom_site_aniso_label
_atom_site_aniso_U_11
_atom_site_aniso_U_22
_atom_site_aniso_U_33
_atom_site_aniso_U_12
_atom_site_aniso_U_13
_atom_site_aniso_U_23
S1 0.0412(2) 0.0462(2) 0.0612(2) -0.01251(19) 0.02392(19) -0.0006(2)
O1 0.0555(8) 0.0600(9) 0.0869(9) -0.0054(6) 0.0017(7) 0.0378(7)
O2 0.0558(7) 0.0502(8) 0.0829(9) -0.0055(6) 0.0187(6) 0.0231(6)
O3 0.1120(13) 0.0997(13) 0.0681(9) -0.0516(10) 0.0529(9) -0.0179(8)
O4 0.0338(6) 0.0595(9) 0.1352(13) -0.0053(6) 0.0238(7) 0.0170(8)
N1 0.0345(6) 0.0400(7) 0.0487(7) -0.0040(5) 0.0072(5) 0.0088(6)
N2 0.0353(6) 0.0372(7) 0.0487(7) -0.0038(5) 0.0128(5) 0.0068(5)
C1 0.0298(7) 0.0382(8) 0.0445(8) -0.0052(6) 0.0118(6) 0.0015(6)
C2 0.0311(7) 0.0421(9) 0.0427(8) -0.0011(6) 0.0098(6) -0.0016(7)
C3 0.0358(8) 0.0528(11) 0.0582(10) 0.0064(7) 0.0053(7) 0.0014(8)
C4 0.0304(8) 0.0747(14) 0.0609(10) 0.0047(8) 0.0088(7) -0.0066(10)
C5 0.0311(8) 0.0871(15) 0.0613(10) -0.0152(9) 0.0163(7) -0.0065(10)
C6 0.0404(9) 0.0621(12) 0.0563(9) -0.0135(8) 0.0164(7) 0.0068(8)
C7 0.0301(7) 0.0464(9) 0.0407(8) -0.0045(6) 0.0109(6) -0.0001(7)
C8 0.0296(7) 0.0365(8) 0.0408(7) -0.0014(6) 0.0105(6) -0.0020(6)
C9 0.0307(7) 0.0371(8) 0.0474(8) -0.0016(6) 0.0075(6) 0.0026(6)
C10 0.0419(9) 0.0446(10) 0.0614(10) 0.0032(7) 0.0143(7) 0.0028(8)
C11 0.0434(10) 0.0554(13) 0.1007(17) 0.0132(9) 0.0218(10) 0.0183(11)
C12 0.0425(10) 0.0860(17) 0.0898(16) 0.0092(11) -0.0068(10) 0.0337(13)
C13 0.0655(14) 0.0947(18) 0.0548(11) 0.0033(13) -0.0089(10) 0.0084(11)
C14 0.0522(10) 0.0668(13) 0.0498(10) 0.0064(9) 0.0063(8) -0.0037(9)
C15 0.0557(10) 0.0408(10) 0.0688(11) -0.0117(8) 0.0178(8) 0.0059(8)
C16 0.171(3) 0.0669(17) 0.0979(17) -0.0329(18) 0.0795(19) -0.0203(14)

loop_
_atom_type_symbol
_atom_type_description
_atom_type_scat_dispersion_real
_atom_type_scat_dispersion_imag
_atom_type_scat_source
C C 0.003 0.002
;
International Tables for Crystallography
(1992, Vol. C, Tables 4.2.6.8 and 6.1.1.4)
;
H H 0.000 0.000
;
International Tables for Crystallography
(1992, Vol. C, Table 6.1.1.4)
;
O O 0.011 0.006
;
International Tables for Crystallography
(1992, Vol. C, Tables 4.2.6.8 and 6.1.1.4)
;
N N 0.006 0.003
;
International Tables for Crystallography
(1992, Vol. C, Tables 4.2.6.8 and 6.1.1.4)
;
S S 0.125 0.123
;
International Tables for Crystallography
(1992, Vol. C, Tables 4.2.6.8 and 6.1.1.4)
;

loop_
_geom_angle_atom_site_label_1
_geom_angle_atom_site_label_2
_geom_angle_atom_site_label_3
_geom_angle
O3 S1 O4 117.87(11)
O3 S1 C1 106.80(9)
O3 S1 C15 110.66(10)
O4 S1 C1 106.95(8)
O4 S1 C15 108.31(9)
C1 S1 C15 105.48(9)
O1 N1 C1 121.84(14)
O1 N1 C2 119.32(12)
C1 N1 C2 118.84(14)
O2 N2 C7 119.17(13)
O2 N2 C8 121.09(12)
C7 N2 C8 119.73(13)
S1 C1 N1 114.24(12)
S1 C1 C8 123.64(11)
N1 C1 C8 121.97(14)
N1 C2 C3 119.30(15)
N1 C2 C7 119.77(13)
C3 C2 C7 120.92(15)
C2 C3 C4 118.34(17)
C3 C4 C5 120.98(16)
C4 C5 C6 121.46(18)
C5 C6 C7 118.83(18)
N2 C7 C2 120.19(14)
N2 C7 C6 120.37(15)
C2 C7 C6 119.44(14)
N2 C8 C1 119.13(12)
N2 C8 C9 115.25(13)
C1 C8 C9 125.57(13)
C8 C9 C10 121.70(14)
C8 C9 C14 117.84(15)
C10 C9 C14 120.43(15)
C9 C10 C11 119.70(17)
C10 C11 C12 119.5(2)
C11 C12 C13 120.81(19)
C12 C13 C14 120.22(19)
C9 C14 C13 119.31(19)
S1 C15 C16 112.05(16)
C2 C3 H3 120.9
C4 C3 H3 120.8
C3 C4 H4 119.5
C5 C4 H4 119.6
C4 C5 H5 119.4
C6 C5 H5 119.1
C5 C6 H6 120.7
C7 C6 H6 120.5
C9 C10 H10 120.2
C11 C10 H10 120.1
C10 C11 H11 120.2
C12 C11 H11 120.3
C11 C12 H12 119.6
C13 C12 H12 119.6
C12 C13 H13 119.9
C14 C13 H13 119.9
C9 C14 H14 120.3
C13 C14 H14 120.4
S1 C15 H152 109.3
S1 C15 H151 109.3
C16 C15 H152 109.1
C16 C15 H151 109.1
H152 C15 H151 107.9
C15 C16 H161 109.3
C15 C16 H162 109.4
C15 C16 H163 109.8
H161 C16 H162 109.5
H161 C16 H163 109.5
H162 C16 H163 109.5

loop_
_geom_bond_atom_site_label_1
_geom_bond_atom_site_label_2
_geom_bond_distance
_geom_bond_publ_flag
S1 O3 1.4245(15) yes
S1 O4 1.4169(13) yes
S1 C1 1.8054(17) yes
S1 C15 1.764(2) yes
O1 N1 1.277(2) yes
O2 N2 1.2811(19) yes
N1 C1 1.3534(19) ?
N1 C2 1.391(2) ?
N2 C7 1.3997(19) ?
N2 C8 1.353(2) ?
C1 C8 1.406(2) ?
C2 C3 1.404(2) ?
C2 C7 1.388(2) ?
C3 C4 1.361(2) ?
C4 C5 1.385(3) ?
C5 C6 1.364(2) ?
C6 C7 1.401(2) ?
C8 C9 1.4890(19) ?
C9 C10 1.377(2) ?
C9 C14 1.387(2) ?
C10 C11 1.385(2) ?
C11 C12 1.379(3) ?
C12 C13 1.364(3) ?
C13 C14 1.381(2) ?
C15 C16 1.501(3) ?
C3 H3 0.930 ?
C4 H4 0.930 ?
C5 H5 0.930 ?
C6 H6 0.930 ?
C10 H10 0.930 ?
C11 H11 0.930 ?
C12 H12 0.930 ?
C13 H13 0.930 ?
C14 H14 0.930 ?
C15 H152 0.970 ?
C15 H151 0.970 ?
C16 H161 0.960 ?
C16 H162 0.960 ?
C16 H163 0.960 ?

loop_
_geom_contact_atom_site_label_1
_geom_contact_atom_site_label_2
_geom_contact_distance
_geom_contact_site_symmetry_2
O1 O1 3.5217(19) 3_656
O1 C3 3.337(2) 3_656
O2 C14 3.421(2) 2_555
O2 C16 3.598(3) 1_565
O2 C16 3.241(3) 2_555
O3 C10 3.450(2) 3_566
O3 C15 3.314(2) 3_556
O4 C4 3.435(2) 1_455
O4 C12 3.430(2) 2_445
N1 C5 3.449(2) 3_666
N1 C6 3.450(2) 3_666
N2 C3 3.522(2) 3_666
N2 C4 3.444(2) 3_666
N2 C16 3.485(3) 2_555
C1 C5 3.530(2) 3_666
C2 C6 3.392(2) 3_666
C2 C7 3.497(2) 3_666
C3 O1 3.337(2) 3_656
C3 N2 3.522(2) 3_666
C3 C7 3.479(2) 3_666
C4 O4 3.435(2) 1_655
C4 N2 3.444(2) 3_666
C5 N1 3.449(2) 3_666
C5 C1 3.530(2) 3_666
C6 N1 3.450(2) 3_666
C6 C2 3.392(2) 3_666
C7 C2 3.497(2) 3_666
C7 C3 3.479(2) 3_666
C10 O3 3.450(2) 3_566
C12 O4 3.430(2) 2_455
C14 O2 3.421(2) 2_545
C15 O3 3.314(2) 3_556
C16 O2 3.598(3) 1_545
C16 O2 3.241(3) 2_545
C16 N2 3.485(3) 2_545
S1 H4 3.557 1_455
S1 H151 3.534 3_556
O1 H3 2.485 3_656
O1 H13 2.822 4_555
O2 H14 2.509 2_555
O2 H161 2.594 2_555
O2 H162 3.212 2_555
O2 H163 2.791 1_565
O3 H5 2.912 3_666
O3 H10 2.743 3_566
O3 H11 3.059 3_566
O3 H151 2.431 3_556
O4 H4 2.889 1_455
O4 H12 2.505 2_445
N2 H161 3.066 2_555
C3 H13 3.195 2_545
C3 H152 3.213 3_656
C4 H12 3.262 2_545
C4 H152 3.240 3_656
C6 H162 2.990 2_555
C10 H5 3.081 1_455
C10 H151 3.094 1_565
C10 H163 2.957 1_565
C11 H5 2.926 1_455
C11 H151 3.210 1_565
C11 H163 3.108 1_565
C14 H6 3.258 2_545
C15 H10 3.272 1_545

loop_
_geom_torsion_atom_site_label_1
_geom_torsion_atom_site_label_2
_geom_torsion_atom_site_label_3
_geom_torsion_atom_site_label_4
_geom_torsion
_geom_torsion_publ_flag
O3 S1 C1 N1 57.74(15) ?
O3 S1 C1 C8 -117.86(15) ?
O3 S1 C15 C16 -171.41(18) ?
O4 S1 C1 N1 -175.21(13) ?
O4 S1 C1 C8 9.19(17) ?
O4 S1 C15 C16 58.0(2) ?
C1 S1 C15 C16 -56.25(19) ?
C15 S1 C1 N1 -60.04(14) ?
C15 S1 C1 C8 124.36(14) ?
O1 N1 C1 S1 3.6(2) ?
O1 N1 C1 C8 179.29(15) ?
O1 N1 C2 C3 2.8(2) yes
O1 N1 C2 C7 -175.84(15) ?
C1 N1 C2 C3 -176.83(15) ?
C1 N1 C2 C7 4.5(2) ?
C2 N1 C1 S1 -176.77(12) ?
C2 N1 C1 C8 -1.1(2) ?
O2 N2 C7 C2 176.69(15) ?
O2 N2 C7 C6 -3.7(2) yes
O2 N2 C8 C1 -173.30(15) ?
O2 N2 C8 C9 9.0(2) ?
C7 N2 C8 C1 6.5(2) ?
C7 N2 C8 C9 -171.25(14) ?
C8 N2 C7 C2 -3.1(2) ?
C8 N2 C7 C6 176.52(15) ?
S1 C1 C8 N2 170.77(12) ?
S1 C1 C8 C9 -11.7(2) ?
N1 C1 C8 N2 -4.5(2) ?
N1 C1 C8 C9 172.99(15) ?
N1 C2 C3 C4 -179.50(16) ?
N1 C2 C7 N2 -2.5(2) ?
N1 C2 C7 C6 177.86(15) ?
C3 C2 C7 N2 178.87(15) ?
C3 C2 C7 C6 -0.8(2) ?
C7 C2 C3 C4 -0.9(2) ?
C2 C3 C4 C5 1.7(2) ?
C3 C4 C5 C6 -0.9(3) ?
C4 C5 C6 C7 -0.8(3) ?
C5 C6 C7 N2 -178.06(16) ?
C5 C6 C7 C2 1.6(2) ?
N2 C8 C9 C10 -92.2(2) yes
N2 C8 C9 C14 85.8(2) ?
C1 C8 C9 C10 90.2(2) ?
C1 C8 C9 C14 -91.8(2) ?
C8 C9 C10 C11 177.66(17) ?
C8 C9 C14 C13 -178.55(19) ?
C10 C9 C14 C13 -0.5(3) ?
C14 C9 C10 C11 -0.3(2) ?
C9 C10 C11 C12 0.5(3) ?
C10 C11 C12 C13 0.1(2) ?
C11 C12 C13 C14 -0.9(4) ?
C12 C13 C14 C9 1.1(3) ?

loop_
_cod_related_entry_id
_cod_related_entry_database
_cod_related_entry_code
1 ChemSpider 21126527
